data_4038986
loop_
_publ_author_name
'Faoro, Eliandro'
'de Oliveira, Gelson Manzoni'
'Lang, Ernesto Schulz'
'Pereira, Cesar Bicca'

_publ_section_title
;
 Synthesis and structural features of new aryltellurenyl iodides
;
_journal_issue 10-11
_journal_name_full 'Journal of Organometallic Chemistry'
_journal_page_first 1480
_journal_page_last 1486
_journal_paper_doi 10.1016/j.jorganchem.2010.03.004
_journal_volume 695
_journal_year 2010
_chemical_formula_moiety 'I10 Te2, 2(C5 H6 N)'
_chemical_formula_sum 'C10 H12 I10 N2 Te2'
_chemical_formula_weight 1684.42
_chemical_name_common '[Te2I10](PyH)2'
_chemical_name_systematic
;
 'bis(pyridonium) bis(m-2 iodo octaiodo di-telurium)'
;
_space_group_IT_number 61
_space_group_name_Hall '-P 2ac 2ab'
_space_group_name_H-M_alt 'P b c a'
_symmetry_cell_setting orthorhombic
_symmetry_space_group_name_Hall '-P 2ac 2ab'
_symmetry_space_group_name_H-M 'P b c a'
_atom_sites_solution_hydrogens geom
_atom_sites_solution_primary direct
_atom_sites_solution_secondary difmap
_audit_conform_dict_location ftp://ftp.iucr.org/pub/cif_core.dic
_audit_conform_dict_name cif_core.dic
_audit_conform_dict_version 2.3
_audit_creation_date 2009-12-03T14:59:03-00:00
_audit_creation_method 'WinGX routine CIF_UPDATE'
_cell_angle_alpha 90
_cell_angle_beta 90
_cell_angle_gamma 90
_cell_formula_units_Z 4
_cell_length_a 12.26970(10)
_cell_length_b 12.9259(2)
_cell_length_c 19.0862(2)
_cell_measurement_reflns_used 5271
_cell_measurement_temperature 213(2)
_cell_measurement_theta_max 28.79
_cell_measurement_theta_min 2.53
_cell_volume 3027.01(6)
_computing_cell_refinement 'Bruker SAINT'
_computing_data_collection 'Bruker APEX II/BIS/COSMO'
_computing_data_reduction 'Bruker SADABS'
_computing_molecular_graphics 'CRYSTAL IMPACT DIAMOND 3'
_computing_publication_material 'WINGX publication routines (Farrugia, 1999)'
_computing_structure_refinement 'SHELXL-97 (Sheldrick, 1997)'
_computing_structure_solution 'Bruker SHELXS-97 (Sheldrick, 1997)'
_diffrn_ambient_temperature 213(2)
_diffrn_measured_fraction_theta_full 0.994
_diffrn_measured_fraction_theta_max 0.994
_diffrn_measurement_device_type 'Bruker APEX-II CCD'
_diffrn_measurement_method '\f and \w scans'
_diffrn_radiation_monochromator graphite
_diffrn_radiation_type MoK\a
_diffrn_radiation_wavelength 0.71073
_diffrn_reflns_av_R_equivalents 0.0283
_diffrn_reflns_av_unetI/netI 0.0227
_diffrn_reflns_limit_h_max 16
_diffrn_reflns_limit_h_min -16
_diffrn_reflns_limit_k_max 17
_diffrn_reflns_limit_k_min -17
_diffrn_reflns_limit_l_max 26
_diffrn_reflns_limit_l_min -24
_diffrn_reflns_number 18271
_diffrn_reflns_theta_full 29.16
_diffrn_reflns_theta_max 29.16
_diffrn_reflns_theta_min 2.53
_diffrn_standards_number 0
_exptl_absorpt_coefficient_mu 12.128
_exptl_absorpt_correction_T_max 0.263
_exptl_absorpt_correction_T_min 0.190
_exptl_absorpt_correction_type gaussian
_exptl_absorpt_process_details SADABS
_exptl_crystal_colour red
_exptl_crystal_density_diffrn 3.696
_exptl_crystal_density_meas 3.696
_exptl_crystal_density_method 'not measured'
_exptl_crystal_description block
_exptl_crystal_F_000 2880
_exptl_crystal_size_max 0.18
_exptl_crystal_size_mid 0.12
_exptl_crystal_size_min 0.11
_refine_diff_density_max 1.002
_refine_diff_density_min -1.336
_refine_diff_density_rms 0.136
_refine_ls_extinction_method none
_refine_ls_goodness_of_fit_ref 1.024
_refine_ls_hydrogen_treatment constr
_refine_ls_matrix_type full
_refine_ls_number_parameters 91
_refine_ls_number_reflns 4060
_refine_ls_number_restraints 0
_refine_ls_restrained_S_all 1.024
_refine_ls_R_factor_all 0.0291
_refine_ls_R_factor_gt 0.0208
_refine_ls_shift/su_max 0.005
_refine_ls_shift/su_mean 0.001
_refine_ls_structure_factor_coef Fsqd
_refine_ls_weighting_details 'calc w=1/[\s^2^(Fo^2^)+(0.0106P)^2^+4.6512P] where P=(Fo^2^+2Fc^2^)/3'
_refine_ls_weighting_scheme calc
_refine_ls_wR_factor_gt 0.0371
_refine_ls_wR_factor_ref 0.0395
_reflns_number_gt 3413
_reflns_number_total 4084
_reflns_threshold_expression >2sigma(I)
_cod_data_source_file JOC-2010-695-1480.cif
_cod_data_source_block comp-5
_cod_depositor_comments
;
The following automatic conversions were performed:

data item '_symmetry_cell_setting' value 'Orthorhombic' was changed
to 'orthorhombic' in accordance with the built-in table derived from
the CIF Core dictionary named 'cif_core.dic' version 2.4.5 last
updated on 2014-11-21.

Automatic conversion script
Id: cif_fix_values 8738 2021-04-28 16:35:53Z antanas 
;
_cod_original_sg_symbol_Hall -P2ac2ab
_cod_original_sg_symbol_H-M Pbca
_cod_database_code 4038986

loop_
_symmetry_equiv_pos_as_xyz
'x, y, z'
'-x+1/2, -y, z+1/2'
'-x, y+1/2, -z+1/2'
'x+1/2, -y+1/2, -z'
'-x, -y, -z'
'x-1/2, y, -z-1/2'
'x, -y-1/2, z-1/2'
'-x-1/2, y-1/2, z'

loop_
_atom_site_label
_atom_site_type_symbol
_atom_site_fract_x
_atom_site_fract_y
_atom_site_fract_z
_atom_site_U_iso_or_equiv
_atom_site_adp_type
_atom_site_occupancy
_atom_site_symmetry_multiplicity
_atom_site_calc_flag
_atom_site_refinement_flags
_atom_site_disorder_assembly
_atom_site_disorder_group
C14 C 1.5668 0.0405 0.6339 0.0409(10) Uani 1 1 d . . .
H14 H 1.6303 0.0567 0.6592 0.049 Uiso 1 1 calc R . .
C15 C 1.4966 0.1149 0.6157 0.0477(12) Uani 1 1 d . . .
H15 H 1.5128 0.1837 0.6278 0.057 Uiso 1 1 calc R . .
N11 N 1.3814 -0.0061 0.563 0.0677(14) Uani 1 1 d . . .
H11 H 1.3217 -0.0217 0.5408 0.081 Uiso 1 1 calc R . .
C16 C 1.4042 0.0953 0.5808 0.0500(12) Uani 1 1 d . . .
H16 H 1.3561 0.149 0.5687 0.06 Uiso 1 1 calc R . .
C12 C 1.4554 -0.0821 0.5812 0.0537(13) Uani 1 1 d . . .
H12 H 1.4424 -0.1515 0.5691 0.064 Uiso 1 1 calc R . .
C13 C 1.5456 -0.0561 0.6161 0.0558(14) Uani 1 1 d . . .
H13 H 1.5956 -0.1082 0.6283 0.067 Uiso 1 1 calc R . .
Te1 Te 0.982257(18) 0.034089(18) 0.617732(12) 0.02322(5) Uani 1 1 d . . .
I2 I 0.84145(2) -0.03517(2) 0.722583(13) 0.03258(6) Uani 1 1 d . . .
I1 I 0.87994(2) -0.12343(2) 0.515087(13) 0.03067(6) Uani 1 1 d . . .
I5 I 1.14312(2) -0.12718(2) 0.659579(15) 0.03651(7) Uani 1 1 d . . .
I3 I 0.81769(2) 0.18271(2) 0.575909(16) 0.03847(7) Uani 1 1 d . . .
I4 I 1.09407(3) 0.18330(2) 0.698200(15) 0.04136(7) Uani 1 1 d . . .

loop_
_atom_site_aniso_label
_atom_site_aniso_U_11
_atom_site_aniso_U_22
_atom_site_aniso_U_33
_atom_site_aniso_U_23
_atom_site_aniso_U_13
_atom_site_aniso_U_12
C14 0.031(2) 0.047(3) 0.045(3) -0.005(2) -0.0062(18) 0.0017(19)
C15 0.067(3) 0.032(2) 0.044(3) -0.003(2) -0.006(2) -0.009(2)
N11 0.064(3) 0.090(4) 0.049(3) 0.002(3) 0.001(2) -0.019(3)
C16 0.061(3) 0.042(3) 0.047(3) -0.004(2) -0.009(2) 0.012(2)
C12 0.087(4) 0.030(2) 0.044(3) 0.002(2) 0.010(3) -0.002(3)
C13 0.057(3) 0.059(3) 0.051(3) -0.001(3) 0.000(2) 0.026(3)
Te1 0.02287(11) 0.02203(12) 0.02477(12) 0.00344(10) -0.00183(9) -0.00155(9)
I2 0.03108(12) 0.03892(15) 0.02774(13) 0.00790(11) 0.00327(10) 0.00029(11)
I1 0.03033(12) 0.03156(13) 0.03013(13) 0.00189(11) -0.00104(10) -0.00963(10)
I5 0.03196(13) 0.03053(14) 0.04704(17) -0.00018(12) -0.01265(11) 0.00450(11)
I3 0.03255(13) 0.03022(14) 0.05264(18) 0.01012(13) -0.00542(12) 0.00503(11)
I4 0.05661(18) 0.03131(15) 0.03615(16) -0.00135(12) -0.01097(13) -0.01113(12)

loop_
_atom_type_symbol
_atom_type_description
_atom_type_scat_dispersion_real
_atom_type_scat_dispersion_imag
_atom_type_scat_source
C C 0.0033 0.0016 'International Tables Vol C Tables 4.2.6.8 and 6.1.1.4'
N N 0.0061 0.0033 'International Tables Vol C Tables 4.2.6.8 and 6.1.1.4'
Te Te -0.5308 1.6751 'International Tables Vol C Tables 4.2.6.8 and 6.1.1.4'
I I -0.4742 1.8119 'International Tables Vol C Tables 4.2.6.8 and 6.1.1.4'
H H 0 0 'International Tables Vol C Tables 4.2.6.8 and 6.1.1.4'

loop_
_geom_angle_atom_site_label_1
_geom_angle_atom_site_label_2
_geom_angle_atom_site_label_3
_geom_angle
_geom_angle_site_symmetry_1
_geom_angle_site_symmetry_3
C13 C14 C15 119.0650(10) . .
C13 C14 H14 120.5 . .
C15 C14 H14 120.5 . .
C14 C15 C16 122.6150(10) . .
C14 C15 H15 118.7 . .
C16 C15 H15 118.7 . .
C16 N11 C12 118.5970(10) . .
C16 N11 H11 120.7 . .
C12 N11 H11 120.7 . .
C15 C16 N11 118.2 . .
C15 C16 H16 120.9 . .
N11 C16 H16 120.9 . .
C13 C12 N11 119.4410(10) . .
C13 C12 H12 120.3 . .
N11 C12 H12 120.3 . .
C14 C13 C12 122.0330(10) . .
C14 C13 H13 119 . .
C12 C13 H13 119 . .
I2 Te1 I4 97.466(11) . .
I2 Te1 I3 88.788(10) . .
I4 Te1 I3 92.039(11) . .
I2 Te1 I5 89.624(10) . .
I4 Te1 I5 90.584(10) . .
I3 Te1 I5 177.090(12) . .
I2 Te1 I1 89.527(10) . .
I4 Te1 I1 172.971(12) . .
I3 Te1 I1 88.803(10) . .
I5 Te1 I1 88.746(10) . .

loop_
_geom_bond_atom_site_label_1
_geom_bond_atom_site_label_2
_geom_bond_distance
_geom_bond_site_symmetry_2
C14 C13 1.3203 .
C14 C15 1.3366 .
C14 H14 0.94 .
C15 C16 1.3398 .
C15 H15 0.94 .
N11 C16 1.3816 .
N11 C12 1.3828 .
N11 H11 0.87 .
C16 H16 0.94 .
C12 C13 1.3341 .
C12 H12 0.94 .
C13 H13 0.94 .
Te1 I2 2.7912(3) .
Te1 I4 2.8215(4) .
Te1 I3 2.8992(3) .
Te1 I5 2.9798(3) .
Te1 I1 3.0919(3) .
